data_2102739
loop_
_publ_author_name
'Redhammer, G\"unther J.'

_publ_section_title
;
 Temperature-dependent crystal structure refinement and ^57^Fe
 M\"ossbauer spectroscopy of Cu~2~Fe~2~Ge~4~O~13~
;
_journal_coeditor_code WS5044
_journal_issue 1
_journal_name_full 'Acta Crystallographica Section B'
_journal_page_first 4
_journal_page_last 16
_journal_paper_doi 10.1107/S0108768106051652
_journal_volume 63
_journal_year 2007
_chemical_formula_moiety 'Cu2 Fe2 Ge4 O13'
_chemical_formula_sum 'Cu2 Fe2 Ge4 O13'
_chemical_formula_weight 737.14
_space_group_crystal_system monoclinic
_space_group_IT_number 11
_space_group_name_Hall '-P 2yb'
_space_group_name_H-M_alt 'P 1 21/m 1'
_symmetry_cell_setting monoclinic
_symmetry_space_group_name_Hall '-P 2yb'
_symmetry_space_group_name_H-M 'P 1 21/m 1'
_audit_creation_method 'WinGX routine CIF_UPDATE'
_cell_angle_alpha 90
_cell_angle_beta 96.13(2)
_cell_angle_gamma 90
_cell_formula_units_Z 2
_cell_length_a 12.090(2)
_cell_length_b 8.4901(9)
_cell_length_c 4.8626(8)
_cell_measurement_reflns_used 5776
_cell_measurement_temperature 90(2)
_cell_measurement_theta_max 30.03
_cell_measurement_theta_min 2.94
_cell_volume 496.27(13)
_computing_cell_refinement 'STOE X-Area (Stoe & Cie, 2002)'
_computing_data_collection 'STOE X-Area (Stoe & Cie, 2002)'
_computing_data_reduction 'Stoe X-Area (Stoe & Cie, 2002)'
_computing_molecular_graphics 'Diamond 3.0 Bradenburg & Berndt 1999)'
_computing_publication_material 'Wingx 1.70.00 (Farrugia, 1999)'
_computing_structure_refinement 'SHELXL-97 (Sheldrick, 1997)'
_computing_structure_solution 'SHELXS-97 (Sheldrick, 1997)'
_diffrn_ambient_temperature 90
_diffrn_measured_fraction_theta_full 0.993
_diffrn_measured_fraction_theta_max 0.993
_diffrn_measurement_device two-circle-diffractometer
_diffrn_measurement_device_type 'STOE IPDS-II'
_diffrn_measurement_method 'rotation method, \w'
_diffrn_radiation_type MoK\a
_diffrn_radiation_wavelength 0.71073
_diffrn_reflns_av_R_equivalents 0.0599
_diffrn_reflns_limit_h_max 16
_diffrn_reflns_limit_h_min -17
_diffrn_reflns_limit_k_max 11
_diffrn_reflns_limit_k_min -11
_diffrn_reflns_limit_l_max 6
_diffrn_reflns_limit_l_min -6
_diffrn_reflns_number 5776
_diffrn_reflns_theta_full 30.03
_diffrn_reflns_theta_max 30.03
_diffrn_reflns_theta_min 2.94
_diffrn_standards_decay_% 0
_diffrn_standards_interval_count 0
_diffrn_standards_interval_time 0
_diffrn_standards_number 0
_exptl_absorpt_coefficient_mu 19.055
_exptl_absorpt_correction_T_max 0.25
_exptl_absorpt_correction_T_min 0.12
_exptl_absorpt_correction_type numerical
_exptl_absorpt_process_details 'via equivalents using Stoe X-SHAPE and X-RED (Stoe & Cie 1996)'
_exptl_crystal_colour 'pale green'
_exptl_crystal_density_diffrn 4.933
_exptl_crystal_density_method 'not measured'
_exptl_crystal_description prismatic
_exptl_crystal_F_000 684
_exptl_crystal_size_max 0.12
_exptl_crystal_size_mid 0.11
_exptl_crystal_size_min 0.08
_refine_diff_density_max 1.509
_refine_diff_density_min -1.155
_refine_ls_extinction_coef 0.0024(3)
_refine_ls_extinction_expression Fc^*^=kFc[1+0.001xFc^2^\l^3^/sin(2\q)]^-1/4^
_refine_ls_extinction_method SHELXL
_refine_ls_goodness_of_fit_ref 1.015
_refine_ls_hydrogen_treatment noref
_refine_ls_matrix_type full
_refine_ls_number_parameters 110
_refine_ls_number_reflns 1527
_refine_ls_number_restraints 3
_refine_ls_restrained_S_all 1.015
_refine_ls_R_factor_gt 0.0319
_refine_ls_shift/su_max 0.001
_refine_ls_structure_factor_coef Fsqd
_refine_ls_weighting_details 'calc w=1/[\s^2^(Fo^2^)+(0.0238P)^2^+0.0000P] where P=(Fo^2^+2Fc^2^)/3'
_refine_ls_weighting_scheme calc
_refine_ls_wR_factor_ref 0.0578
_reflns_number_gt 1202
_reflns_number_total 1527
_reflns_threshold_expression >2sigma(I)
_cod_data_source_file ws5044.cif
_cod_data_source_block cf5_090
_cod_original_sg_symbol_H-M 'P 21/m'
_cod_database_code 2102739

loop_
_symmetry_equiv_pos_as_xyz
'x, y, z'
'-x, y+1/2, -z'
'-x, -y, -z'
'x, -y-1/2, z'

loop_
_atom_site_type_symbol
_atom_site_label
_atom_site_fract_x
_atom_site_fract_y
_atom_site_fract_z
_atom_site_U_iso_or_equiv
_atom_site_adp_type
_atom_site_calc_flag
_atom_site_refinement_flags
_atom_site_occupancy
Ge Ge1 0.23969(5) 0.25 0.49418(14) 0.00331(14) Uani d S 1
Ge Ge2 0.74763(5) 0.25 0.33894(14) 0.00322(14) Uani d S 1
Ge Ge3 -0.00505(5) 0.25 0.40645(14) 0.00369(14) Uani d S 1
Ge Ge4 0.51221(5) 0.25 0.60629(14) 0.00323(14) Uani d SD 1
Fe Fe1 0.37602(5) 0.06144(7) 1.04793(14) 0.00330(13) Uani d D 1
Cu Cu1 0.12607(4) -0.00344(7) 1.04347(13) 0.00516(12) Uani d . 1
O O1 0.3319(3) 0.25 0.7965(10) 0.0046(8) Uani d S 1
O O2 0.6537(3) 0.25 0.5758(10) 0.0077(9) Uani d S 1
O O3 0.1133(4) 0.25 0.6471(10) 0.0053(8) Uani d S 1
O O4 0.2478(2) 0.0836(4) 0.2855(7) 0.0059(6) Uani d . 1
O O5 0.8720(4) 0.25 0.5694(10) 0.0055(8) Uani d S 1
O O6 0.50325(19) 0.0738(4) 0.7917(5) 0.0060(6) Uani d D 1
O O7 0.7427(2) 0.0804(4) 0.1349(7) 0.0053(6) Uani d . 1
O O8 0.4361(3) 0.25 0.2801(5) 0.0042(8) Uani d SD 1
O O9 -0.0027(2) 0.0825(4) 0.2020(7) 0.0071(6) Uani d . 1

loop_
_atom_site_aniso_label
_atom_site_aniso_U_11
_atom_site_aniso_U_22
_atom_site_aniso_U_33
_atom_site_aniso_U_12
_atom_site_aniso_U_13
_atom_site_aniso_U_23
Ge1 0.0031(3) 0.0044(3) 0.0025(4) 0 0.0005(2) 0
Ge2 0.0031(3) 0.0040(3) 0.0026(3) 0 0.0006(2) 0
Ge3 0.0032(3) 0.0050(3) 0.0030(3) 0 0.0007(2) 0
Ge4 0.0038(2) 0.0043(3) 0.0017(3) 0 0.0006(2) 0
Fe1 0.0039(2) 0.0040(2) 0.0021(3) 0.0002(2) 0.00076(19) -0.0001(2)
Cu1 0.0032(2) 0.0069(2) 0.0054(3) -0.00046(17) 0.00108(15) -0.00235(19)
O1 0.0051(17) 0.0075(19) 0.001(2) 0 0.0009(14) 0
O2 0.0055(19) 0.012(2) 0.006(2) 0 0.0003(16) 0
O3 0.0044(17) 0.0081(19) 0.004(2) 0 0.0024(15) 0
O4 0.0055(13) 0.0091(15) 0.0033(15) -0.0003(10) 0.0023(10) -0.0013(12)
O5 0.0047(17) 0.0122(19) 0.000(2) 0 0.0017(15) 0
O6 0.0075(13) 0.0047(14) 0.0059(17) 0.0009(10) 0.0010(10) 0.0006(12)
O7 0.0043(12) 0.0076(14) 0.0041(16) -0.0012(10) 0.0007(10) -0.0013(12)
O8 0.0069(18) 0.0036(18) 0.002(2) 0 0.0004(14) 0
O9 0.0041(12) 0.0092(15) 0.0078(17) -0.0012(11) -0.0001(11) -0.0031(13)

loop_
_atom_type_symbol
_atom_type_description
_atom_type_scat_dispersion_real
_atom_type_scat_dispersion_imag
_atom_type_scat_source
Cu Cu 0.3201 1.2651 'International Tables Vol C Tables 4.2.6.8 and 6.1.1.4'
Fe Fe 0.3463 0.8444 'International Tables Vol C Tables 4.2.6.8 and 6.1.1.4'
Ge Ge 0.1547 1.8001 'International Tables Vol C Tables 4.2.6.8 and 6.1.1.4'
O O 0.0106 0.006 'International Tables Vol C Tables 4.2.6.8 and 6.1.1.4'

loop_
_geom_angle_atom_site_label_1
_geom_angle_atom_site_label_2
_geom_angle_atom_site_label_3
_geom_angle_site_symmetry_1
_geom_angle_site_symmetry_3
_geom_angle
O1 Ge1 O4 . . 114.70(12)
O1 Ge1 O4 . 4_565 114.70(12)
O4 Ge1 O4 . 4_565 107.8(2)
O1 Ge1 O3 . . 98.5(2)
O4 Ge1 O3 . . 110.40(13)
O4 Ge1 O3 4_565 . 110.40(13)
O2 Ge2 O7 . . 113.56(13)
O2 Ge2 O7 . 4_565 113.56(13)
O7 Ge2 O7 . 4_565 111.1(2)
O2 Ge2 O5 . . 98.8(2)
O7 Ge2 O5 . . 109.50(12)
O7 Ge2 O5 4_565 . 109.50(12)
O9 Ge3 O9 . 4_565 109.9(2)
O9 Ge3 O3 . . 108.69(13)
O9 Ge3 O3 4_565 . 108.69(13)
O9 Ge3 O5 . 1_455 108.94(13)
O9 Ge3 O5 4_565 1_455 108.94(13)
O3 Ge3 O5 . 1_455 111.7(2)
O2 Ge4 O8 . . 110.6(2)
O2 Ge4 O6 . 4_565 99.17(11)
O8 Ge4 O6 . 4_565 114.25(11)
O2 Ge4 O6 . . 99.17(11)
O8 Ge4 O6 . . 114.25(11)
O6 Ge4 O6 4_565 . 116.86(17)
O6 Fe1 O7 3_657 3_656 107.02(12)
O6 Fe1 O4 3_657 1_556 114.14(11)
O7 Fe1 O4 3_656 1_556 75.84(13)
O6 Fe1 O8 3_657 1_556 91.93(11)
O7 Fe1 O8 3_656 1_556 155.28(15)
O4 Fe1 O8 1_556 1_556 82.05(15)
O6 Fe1 O1 3_657 . 146.41(14)
O7 Fe1 O1 3_656 . 94.37(14)
O4 Fe1 O1 1_556 . 95.78(16)
O8 Fe1 O1 1_556 . 76.85(10)
O6 Fe1 O6 3_657 . 72.57(12)
O7 Fe1 O6 3_656 . 107.70(13)
O4 Fe1 O6 1_556 . 171.55(12)
O8 Fe1 O6 1_556 . 92.84(15)
O1 Fe1 O6 . . 76.44(15)
O9 Cu1 O4 3_556 1_556 177.87(15)
O9 Cu1 O9 3_556 1_556 77.17(16)
O4 Cu1 O9 1_556 1_556 101.79(13)
O9 Cu1 O7 3_556 3_656 102.44(13)
O4 Cu1 O7 1_556 3_656 78.49(13)
O9 Cu1 O7 1_556 3_656 176.51(15)
O9 Cu1 Cu1 3_556 3_557 38.84(10)
O4 Cu1 Cu1 1_556 3_557 140.09(10)
O9 Cu1 Cu1 1_556 3_557 38.33(9)
O7 Cu1 Cu1 3_656 3_557 141.17(10)
Ge1 O1 Fe1 . 4_565 127.13(10)
Ge1 O1 Fe1 . . 127.13(10)
Fe1 O1 Fe1 4_565 . 102.7(2)
Ge2 O2 Ge4 . . 142.6(3)
Ge3 O3 Ge1 . . 113.6(3)
Ge1 O4 Cu1 . 1_554 125.21(17)
Ge1 O4 Fe1 . 1_554 119.79(17)
Cu1 O4 Fe1 1_554 1_554 101.28(15)
Ge3 O5 Ge2 1_655 . 114.5(3)
Ge4 O6 Fe1 . 3_657 128.43(12)
Ge4 O6 Fe1 . . 116.10(13)
Fe1 O6 Fe1 3_657 . 107.43(12)
Ge2 O7 Cu1 . 3_656 122.38(16)
Ge2 O7 Fe1 . 3_656 136.57(18)
Cu1 O7 Fe1 3_656 3_656 100.09(15)
Ge4 O8 Fe1 . 1_554 128.48(4)
Ge4 O8 Fe1 . 4_564 128.48(4)
Fe1 O8 Fe1 1_554 4_564 102.92(7)
Ge3 O9 Cu1 . 3_556 125.45(17)
Ge3 O9 Cu1 . 1_554 126.53(16)
Cu1 O9 Cu1 3_556 1_554 102.83(16)

loop_
_geom_bond_atom_site_label_1
_geom_bond_atom_site_label_2
_geom_bond_site_symmetry_2
_geom_bond_distance
Ge1 O1 . 1.747(4)
Ge1 O4 . 1.748(3)
Ge1 O4 4_565 1.748(3)
Ge1 O3 . 1.769(5)
Ge2 O2 . 1.702(5)
Ge2 O7 . 1.746(3)
Ge2 O7 4_565 1.746(3)
Ge2 O5 . 1.777(4)
Ge3 O9 . 1.737(3)
Ge3 O9 4_565 1.737(3)
Ge3 O3 . 1.750(4)
Ge3 O5 1_455 1.758(5)
Ge4 O2 . 1.733(4)
Ge4 O8 . 1.747(3)
Ge4 O6 4_565 1.756(3)
Ge4 O6 . 1.756(3)
Fe1 O6 3_657 1.953(3)
Fe1 O7 3_656 2.007(3)
Fe1 O4 1_556 2.038(3)
Fe1 O8 1_556 2.0467(10)
Fe1 O1 . 2.050(3)
Fe1 O6 . 2.0831(15)
Cu1 O9 3_556 1.929(3)
Cu1 O4 1_556 1.931(3)
Cu1 O9 1_556 1.951(3)
Cu1 O7 3_656 1.998(3)
Cu1 Cu1 3_557 3.0331(12)
O1 Fe1 4_565 2.050(3)
O4 Cu1 1_554 1.931(3)
O4 Fe1 1_554 2.038(3)
O5 Ge3 1_655 1.758(5)
O6 Fe1 3_657 1.953(3)
O7 Cu1 3_656 1.998(3)
O7 Fe1 3_656 2.007(3)
O8 Fe1 1_554 2.0467(10)
O8 Fe1 4_564 2.0467(10)
O9 Cu1 3_556 1.929(3)
O9 Cu1 1_554 1.951(3)
